data_4337151
loop_
_publ_author_name
'Almodares, Zahra'
'Lucas, Stephanie J.'
'Crossley, Benjamin D.'
'Basri, Aida M.'
'Pask, Christopher M.'
'Hebden, Andrew J.'
'Phillips, Roger M.'
'McGowan, Patrick C.'

_publ_section_title
;
 Rhodium, iridium, and ruthenium half-sandwich picolinamide complexes as
 anticancer agents.
;
_journal_issue 2
_journal_name_full 'Inorganic chemistry'
_journal_page_first 727
_journal_page_last 736
_journal_paper_doi 10.1021/ic401529u
_journal_volume 53
_journal_year 2014
_chemical_formula_moiety 'C23 H25 Cl3 N2 O2 Ru'
_chemical_formula_sum 'C23 H25 Cl3 N2 O2 Ru'
_chemical_formula_weight 568.87
_chemical_name_systematic
; 
 ? 
;
_space_group_IT_number 19
_symmetry_cell_setting orthorhombic
_symmetry_space_group_name_Hall 'P 2ac 2ab'
_symmetry_space_group_name_H-M 'P 21 21 21'
_atom_sites_solution_hydrogens geom
_atom_sites_solution_primary direct
_atom_sites_solution_secondary difmap
_audit_creation_method SHELXL-97
_cell_angle_alpha 90.00
_cell_angle_beta 90.00
_cell_angle_gamma 90.00
_cell_formula_units_Z 4
_cell_length_a 8.5250(6)
_cell_length_b 13.3830(12)
_cell_length_c 20.7498(17)
_cell_measurement_reflns_used 7169
_cell_measurement_temperature 150(2)
_cell_measurement_theta_max 28.077
_cell_measurement_theta_min 2.484
_cell_volume 2367.3(3)
_computing_cell_refinement 'APEX 2 software, Bruker Nonius 2004'
_computing_data_collection 'APEX 2 software, Bruker Nonius 2004'
_computing_data_reduction 'SAINT, Bruker Nonius 2004'
_computing_molecular_graphics 'ORTEX (McArdle, 1995)'
_computing_publication_material 'local program'
_computing_structure_refinement 'SHELXL-97 (Sheldrick, 1997)'
_computing_structure_solution 'SHELXS-97 (Sheldrick, 1990)'
_diffrn_ambient_temperature 150(2)
_diffrn_detector_area_resol_mean '120 microns'
_diffrn_measured_fraction_theta_full 0.992
_diffrn_measured_fraction_theta_max 0.992
_diffrn_measurement_device_type 'Bruker X8 Apex diffractometer'
_diffrn_measurement_method 'Rotation images'
_diffrn_radiation_monochromator graphite
_diffrn_radiation_source 'fine-focus sealed tube'
_diffrn_radiation_type MoK\a
_diffrn_radiation_wavelength 0.71073
_diffrn_reflns_av_R_equivalents 0.0452
_diffrn_reflns_av_sigmaI/netI 0.0250
_diffrn_reflns_limit_h_max 11
_diffrn_reflns_limit_h_min -11
_diffrn_reflns_limit_k_max 17
_diffrn_reflns_limit_k_min -17
_diffrn_reflns_limit_l_max 27
_diffrn_reflns_limit_l_min -27
_diffrn_reflns_number 59908
_diffrn_reflns_theta_full 28.26
_diffrn_reflns_theta_max 28.26
_diffrn_reflns_theta_min 1.81
_diffrn_standards_decay_% 0
_diffrn_standards_interval_count 0
_diffrn_standards_interval_time 0
_diffrn_standards_number 0
_exptl_absorpt_coefficient_mu 1.024
_exptl_absorpt_correction_T_max 0.8616
_exptl_absorpt_correction_T_min 0.7839
_exptl_absorpt_correction_type multi-scan
_exptl_absorpt_process_details
;
Sheldrick, G.M. (2002). SADABS v. 2.03. University of Gottingen, Germany.
;
_exptl_crystal_colour orange
_exptl_crystal_density_diffrn 1.596
_exptl_crystal_density_method 'not measured'
_exptl_crystal_description fragment
_exptl_crystal_F_000 1152
_exptl_crystal_size_max 0.25
_exptl_crystal_size_mid 0.17
_exptl_crystal_size_min 0.15
_refine_diff_density_max 0.688
_refine_diff_density_min -0.444
_refine_diff_density_rms 0.057
_refine_ls_abs_structure_details 'Flack H D (1983), Acta Cryst. A39, 876-881'
_refine_ls_abs_structure_Flack -0.036(19)
_refine_ls_extinction_method none
_refine_ls_goodness_of_fit_ref 1.041
_refine_ls_hydrogen_treatment constr
_refine_ls_matrix_type full
_refine_ls_number_parameters 280
_refine_ls_number_reflns 5810
_refine_ls_number_restraints 0
_refine_ls_restrained_S_all 1.041
_refine_ls_R_factor_all 0.0236
_refine_ls_R_factor_gt 0.0213
_refine_ls_shift/su_max 0.001
_refine_ls_shift/su_mean 0.000
_refine_ls_structure_factor_coef Fsqd
_refine_ls_weighting_details 'calc w=1/[\s^2^(Fo^2^)+(0.0153P)^2^+1.1572P] where P=(Fo^2^+2Fc^2^)/3'
_refine_ls_weighting_scheme calc
_refine_ls_wR_factor_gt 0.0440
_refine_ls_wR_factor_ref 0.0450
_reflns_number_gt 5517
_reflns_number_total 5810
_reflns_threshold_expression >2sigma(I)
_cod_data_source_file ic401529u_si_006.cif
_cod_data_source_block m:\picoli~1\solution\za1a
_cod_depositor_comments
;
The following automatic conversions were performed:

'_symmetry_cell_setting' value 'Orthorhombic' changed to
'orthorhombic' according to
/usr/data/users/saulius/automatic-downloads/current/ACS/lib/dictionaries/cif_core.dic
dictionary named 'cif_core.dic' version 2.4.2 from 2011-04-26.

Automatic conversion script
Id: cif_fix_values 2281 2013-09-26 08:29:07Z andrius 
;
_cod_original_sg_symbol_H-M P212121
_cod_database_code 4337151

loop_
_symmetry_equiv_pos_as_xyz
'x, y, z'
'-x+1/2, -y, z+1/2'
'x+1/2, -y+1/2, -z'
'-x, y+1/2, -z+1/2'

loop_
_atom_site_label
_atom_site_type_symbol
_atom_site_fract_x
_atom_site_fract_y
_atom_site_fract_z
_atom_site_U_iso_or_equiv
_atom_site_adp_type
_atom_site_occupancy
_atom_site_symmetry_multiplicity
_atom_site_calc_flag
_atom_site_refinement_flags
Ru1 Ru 0.523473(16) 0.931281(11) 0.140979(7) 0.01459(4) Uani 1 1 d .
Cl1 Cl 0.60615(6) 0.75991(4) 0.16440(3) 0.02558(12) Uani 1 1 d .
O1 O 1.1350(2) 1.05050(17) -0.02908(9) 0.0493(5) Uani 1 1 d .
H1 H 1.0755 1.0229 -0.0022 0.059 Uiso 1 1 calc R
N1 N 0.5582(2) 0.88907(13) 0.04429(8) 0.0184(4) Uani 1 1 d .
C1 C 0.3275(2) 0.91266(16) 0.21261(10) 0.0216(5) Uani 1 1 d .
Cl2 Cl 0.96366(6) 0.92799(4) 0.35869(3) 0.03056(10) Uani 1 1 d .
O2 O 0.97140(16) 0.92977(12) 0.05677(6) 0.0245(3) Uani 1 1 d .
N2 N 0.76214(19) 0.96064(13) 0.12594(8) 0.0176(4) Uani 1 1 d .
C2 C 0.4481(2) 0.97629(16) 0.23848(10) 0.0212(4) Uani 1 1 d .
H2 H 0.4941 0.9610 0.2790 0.025 Uiso 1 1 calc R
Cl3 Cl 0.93056(6) 1.15946(4) 0.09643(3) 0.02581(12) Uani 1 1 d .
C3 C 0.4987(2) 1.06148(15) 0.20383(9) 0.0205(4) Uani 1 1 d .
H3 H 0.5766 1.1034 0.2223 0.025 Uiso 1 1 calc R
C4 C 0.4359(2) 1.08665(14) 0.14162(11) 0.0200(4) Uani 1 1 d .
C5 C 0.3187(2) 1.02134(16) 0.11637(11) 0.0208(4) Uani 1 1 d .
H5 H 0.2767 1.0344 0.0748 0.025 Uiso 1 1 calc R
C6 C 0.2629(2) 0.93699(17) 0.15170(10) 0.0214(4) Uani 1 1 d .
H6 H 0.1815 0.8968 0.1342 0.026 Uiso 1 1 calc R
C7 C 0.2777(3) 0.81972(18) 0.24893(11) 0.0306(5) Uani 1 1 d .
H7A H 0.2002 0.7829 0.2234 0.046 Uiso 1 1 calc R
H7B H 0.2312 0.8390 0.2903 0.046 Uiso 1 1 calc R
H7C H 0.3694 0.7772 0.2566 0.046 Uiso 1 1 calc R
C8 C 0.4920(2) 1.17933(15) 0.10537(11) 0.0257(5) Uani 1 1 d .
H8 H 0.5961 1.1988 0.1236 0.031 Uiso 1 1 calc R
C9 C 0.3760(3) 1.2661(2) 0.11901(13) 0.0392(6) Uiso 1 1 d .
H9A H 0.2728 1.2494 0.1012 0.059 Uiso 1 1 calc R
H9C H 0.4150 1.3274 0.0988 0.059 Uiso 1 1 calc R
H9B H 0.3669 1.2761 0.1656 0.059 Uiso 1 1 calc R
C10 C 0.5139(3) 1.16236(19) 0.03301(11) 0.0369(6) Uani 1 1 d .
H10A H 0.5826 1.1047 0.0261 0.055 Uiso 1 1 calc R
H10B H 0.5613 1.2219 0.0136 0.055 Uiso 1 1 calc R
H10C H 0.4117 1.1497 0.0130 0.055 Uiso 1 1 calc R
C11 C 1.1272(3) 0.9986(2) -0.08819(13) 0.0458(7) Uani 1 1 d .
H11A H 1.1960 1.0312 -0.1197 0.069 Uiso 1 1 calc R
H11B H 1.0191 0.9993 -0.1042 0.069 Uiso 1 1 calc R
H11C H 1.1613 0.9294 -0.0818 0.069 Uiso 1 1 calc R
C31 C 0.4450(2) 0.85548(16) 0.00414(10) 0.0229(5) Uani 1 1 d .
H31 H 0.3392 0.8550 0.0186 0.027 Uiso 1 1 calc R
C32 C 0.4788(3) 0.82151(16) -0.05785(10) 0.0267(5) Uani 1 1 d .
H32 H 0.3975 0.7974 -0.0851 0.032 Uiso 1 1 calc R
C33 C 0.6331(3) 0.82357(17) -0.07914(11) 0.0282(5) Uani 1 1 d .
H33 H 0.6584 0.8015 -0.1214 0.034 Uiso 1 1 calc R
C34 C 0.7504(3) 0.85823(17) -0.03820(10) 0.0245(5) Uani 1 1 d .
H34 H 0.8567 0.8596 -0.0520 0.029 Uiso 1 1 calc R
C35 C 0.7095(2) 0.89090(15) 0.02340(10) 0.0181(4) Uani 1 1 d .
C36 C 0.8279(2) 0.92956(17) 0.07083(9) 0.0191(4) Uani 1 1 d .
C37 C 0.8603(2) 1.00093(16) 0.17512(10) 0.0174(4) Uani 1 1 d .
C38 C 0.8688(2) 0.95152(15) 0.23475(10) 0.0192(4) Uani 1 1 d .
H38 H 0.8129 0.8909 0.2411 0.023 Uiso 1 1 calc R
C39 C 0.9589(2) 0.99123(16) 0.28458(10) 0.0210(4) Uani 1 1 d .
C40 C 1.0451(2) 1.07933(17) 0.27685(10) 0.0232(4) Uani 1 1 d .
H40 H 1.1084 1.1045 0.3109 0.028 Uiso 1 1 calc R
C41 C 1.0362(2) 1.12930(16) 0.21823(10) 0.0218(4) Uani 1 1 d .
H41 H 1.0933 1.1895 0.2121 0.026 Uiso 1 1 calc R
C42 C 0.9433(2) 1.09137(15) 0.16806(10) 0.0181(4) Uani 1 1 d .

loop_
_atom_site_aniso_label
_atom_site_aniso_U_11
_atom_site_aniso_U_22
_atom_site_aniso_U_33
_atom_site_aniso_U_23
_atom_site_aniso_U_13
_atom_site_aniso_U_12
Ru1 0.01456(6) 0.01493(7) 0.01427(7) -0.00044(7) -0.00171(6) 0.00025(6)
Cl1 0.0300(3) 0.0178(2) 0.0290(3) 0.0029(2) 0.0047(2) 0.0048(2)
O1 0.0517(11) 0.0678(15) 0.0285(10) -0.0017(10) 0.0047(8) -0.0223(11)
N1 0.0223(9) 0.0175(8) 0.0154(8) 0.0005(7) -0.0031(6) -0.0010(7)
C1 0.0203(9) 0.0229(12) 0.0216(11) 0.0008(9) 0.0063(8) 0.0044(8)
Cl2 0.0360(2) 0.0371(3) 0.0186(2) 0.0046(3) -0.0063(2) -0.0055(3)
O2 0.0186(6) 0.0326(8) 0.0222(7) -0.0031(7) 0.0024(6) 0.0012(8)
N2 0.0176(7) 0.0204(9) 0.0149(9) -0.0009(7) -0.0006(6) -0.0015(6)
C2 0.0220(11) 0.0251(11) 0.0163(10) -0.0028(8) 0.0004(8) 0.0061(9)
Cl3 0.0282(3) 0.0255(3) 0.0237(3) 0.0052(2) 0.0001(2) -0.0038(2)
C3 0.0194(9) 0.0194(9) 0.0227(10) -0.0071(8) -0.0005(7) 0.0016(9)
C4 0.0185(8) 0.0166(10) 0.0250(10) -0.0034(9) 0.0009(8) 0.0034(7)
C5 0.0169(9) 0.0228(11) 0.0229(11) 0.0007(9) -0.0032(8) 0.0061(8)
C6 0.0138(8) 0.0216(10) 0.0289(12) -0.0011(10) -0.0009(7) 0.0017(8)
C7 0.0293(11) 0.0295(13) 0.0331(14) 0.0061(11) 0.0112(10) 0.0000(10)
C8 0.0226(10) 0.0181(10) 0.0364(12) 0.0017(9) 0.0012(9) -0.0005(8)
C10 0.0446(14) 0.0343(13) 0.0317(13) 0.0154(10) -0.0007(12) -0.0035(12)
C11 0.0387(14) 0.065(2) 0.0334(15) -0.0050(14) 0.0067(12) 0.0043(14)
C31 0.0252(11) 0.0213(11) 0.0222(11) 0.0022(9) -0.0067(8) -0.0034(9)
C32 0.0398(12) 0.0228(11) 0.0175(10) -0.0004(8) -0.0091(10) -0.0069(10)
C33 0.0452(13) 0.0262(12) 0.0131(11) -0.0042(9) -0.0025(10) 0.0018(10)
C34 0.0311(11) 0.0246(12) 0.0179(11) -0.0007(9) 0.0020(9) 0.0027(9)
C35 0.0241(10) 0.0150(10) 0.0152(10) 0.0014(8) -0.0024(8) 0.0008(8)
C36 0.0214(8) 0.0186(10) 0.0174(10) 0.0012(10) -0.0023(7) 0.0002(9)
C37 0.0139(8) 0.0212(11) 0.0172(10) -0.0036(8) 0.0004(8) 0.0005(7)
C38 0.0166(8) 0.0208(11) 0.0203(10) 0.0001(8) -0.0005(8) -0.0012(8)
C39 0.0186(9) 0.0273(11) 0.0172(10) 0.0006(8) 0.0002(8) 0.0012(9)
C40 0.0200(9) 0.0303(12) 0.0194(10) -0.0067(9) -0.0022(8) -0.0031(9)
C41 0.0187(9) 0.0208(10) 0.0258(11) -0.0045(9) 0.0051(9) -0.0024(9)
C42 0.0175(9) 0.0201(11) 0.0168(9) -0.0007(8) 0.0007(7) 0.0007(7)

loop_
_atom_type_symbol
_atom_type_description
_atom_type_scat_dispersion_real
_atom_type_scat_dispersion_imag
_atom_type_scat_source
C C 0.0033 0.0016 'International Tables Vol C Tables 4.2.6.8 and 6.1.1.4'
H H 0.0000 0.0000 'International Tables Vol C Tables 4.2.6.8 and 6.1.1.4'
N N 0.0061 0.0033 'International Tables Vol C Tables 4.2.6.8 and 6.1.1.4'
O O 0.0106 0.0060 'International Tables Vol C Tables 4.2.6.8 and 6.1.1.4'
Cl Cl 0.1484 0.1585 'International Tables Vol C Tables 4.2.6.8 and 6.1.1.4'
Ru Ru -1.2594 0.8363 'International Tables Vol C Tables 4.2.6.8 and 6.1.1.4'

loop_
_geom_angle_atom_site_label_1
_geom_angle_atom_site_label_2
_geom_angle_atom_site_label_3
_geom_angle
N2 Ru1 N1 76.82(6)
N2 Ru1 C5 129.67(8)
N1 Ru1 C5 92.15(7)
N2 Ru1 C3 91.90(7)
N1 Ru1 C3 142.73(7)
C5 Ru1 C3 67.80(8)
N2 Ru1 C2 111.59(7)
N1 Ru1 C2 171.12(7)
C5 Ru1 C2 80.27(8)
C3 Ru1 C2 37.58(7)
N2 Ru1 C4 98.78(7)
N1 Ru1 C4 107.80(7)
C5 Ru1 C4 37.92(7)
C3 Ru1 C4 38.17(8)
C2 Ru1 C4 68.85(8)
N2 Ru1 C6 166.89(8)
N1 Ru1 C6 104.11(7)
C5 Ru1 C6 37.71(8)
C3 Ru1 C6 79.47(7)
C2 Ru1 C6 67.04(7)
C4 Ru1 C6 68.35(7)
N2 Ru1 C1 147.15(7)
N1 Ru1 C1 134.77(7)
C5 Ru1 C1 67.78(8)
C3 Ru1 C1 67.82(8)
C2 Ru1 C1 37.66(8)
C4 Ru1 C1 81.33(8)
C6 Ru1 C1 36.83(7)
N2 Ru1 Cl1 85.74(5)
N1 Ru1 Cl1 84.11(5)
C5 Ru1 Cl1 142.59(6)
C3 Ru1 Cl1 130.99(5)
C2 Ru1 Cl1 99.07(6)
C4 Ru1 Cl1 167.91(6)
C6 Ru1 Cl1 107.37(6)
C1 Ru1 Cl1 88.79(6)
C11 O1 H1 109.5
C31 N1 C35 119.10(18)
C31 N1 Ru1 125.18(14)
C35 N1 Ru1 115.59(13)
C6 C1 C2 118.34(19)
C6 C1 C7 121.6(2)
C2 C1 C7 120.05(19)
C6 C1 Ru1 70.97(11)
C2 C1 Ru1 69.52(11)
C7 C1 Ru1 128.88(15)
C36 N2 C37 118.87(16)
C36 N2 Ru1 118.37(13)
C37 N2 Ru1 122.28(13)
C3 C2 C1 120.33(19)
C3 C2 Ru1 70.46(11)
C1 C2 Ru1 72.81(12)
C3 C2 H2 119.8
C1 C2 H2 119.8
Ru1 C2 H2 129.3
C2 C3 C4 122.11(18)
C2 C3 Ru1 71.97(12)
C4 C3 Ru1 71.77(11)
C2 C3 H3 118.9
C4 C3 H3 118.9
Ru1 C3 H3 130.0
C5 C4 C3 116.54(18)
C5 C4 C8 122.40(19)
C3 C4 C8 121.06(18)
C5 C4 Ru1 69.99(11)
C3 C4 Ru1 70.06(11)
C8 C4 Ru1 130.96(14)
C4 C5 C6 121.95(19)
C4 C5 Ru1 72.09(11)
C6 C5 Ru1 73.14(11)
C4 C5 H5 119.0
C6 C5 H5 119.0
Ru1 C5 H5 128.0
C1 C6 C5 120.67(19)
C1 C6 Ru1 72.20(11)
C5 C6 Ru1 69.16(11)
C1 C6 H6 119.7
C5 C6 H6 119.7
Ru1 C6 H6 131.9
C1 C7 H7A 109.5
C1 C7 H7B 109.5
H7A C7 H7B 109.5
C1 C7 H7C 109.5
H7A C7 H7C 109.5
H7B C7 H7C 109.5
C4 C8 C10 113.64(18)
C4 C8 C9 108.56(18)
C10 C8 C9 111.59(19)
C4 C8 H8 107.6
C10 C8 H8 107.6
C9 C8 H8 107.6
C8 C9 H9A 109.5
C8 C9 H9C 109.5
H9A C9 H9C 109.5
C8 C9 H9B 109.5
H9A C9 H9B 109.5
H9C C9 H9B 109.5
C8 C10 H10A 109.5
C8 C10 H10B 109.5
H10A C10 H10B 109.5
C8 C10 H10C 109.5
H10A C10 H10C 109.5
H10B C10 H10C 109.5
O1 C11 H11A 109.5
O1 C11 H11B 109.5
H11A C11 H11B 109.5
O1 C11 H11C 109.5
H11A C11 H11C 109.5
H11B C11 H11C 109.5
N1 C31 C32 122.0(2)
N1 C31 H31 119.0
C32 C31 H31 119.0
C33 C32 C31 118.9(2)
C33 C32 H32 120.6
C31 C32 H32 120.6
C32 C33 C34 119.6(2)
C32 C33 H33 120.2
C34 C33 H33 120.2
C33 C34 C35 118.9(2)
C33 C34 H34 120.5
C35 C34 H34 120.5
N1 C35 C34 121.56(19)
N1 C35 C36 115.77(18)
C34 C35 C36 122.67(19)
O2 C36 N2 127.18(18)
O2 C36 C35 120.18(18)
N2 C36 C35 112.63(16)
C38 C37 C42 118.03(18)
C38 C37 N2 118.86(18)
C42 C37 N2 123.02(18)
C39 C38 C37 120.16(19)
C39 C38 H38 119.9
C37 C38 H38 119.9
C38 C39 C40 121.74(19)
C38 C39 Cl2 118.61(16)
C40 C39 Cl2 119.65(15)
C41 C40 C39 118.50(18)
C41 C40 H40 120.8
C39 C40 H40 120.8
C40 C41 C42 120.41(19)
C40 C41 H41 119.8
C42 C41 H41 119.8
C41 C42 C37 121.11(18)
C41 C42 Cl3 118.54(15)
C37 C42 Cl3 120.34(15)

loop_
_geom_bond_atom_site_label_1
_geom_bond_atom_site_label_2
_geom_bond_distance
Ru1 N2 2.0956(16)
Ru1 N1 2.1052(17)
Ru1 C5 2.182(2)
Ru1 C3 2.1867(19)
Ru1 C2 2.206(2)
Ru1 C4 2.2094(18)
Ru1 C6 2.2341(17)
Ru1 C1 2.250(2)
Ru1 Cl1 2.4480(6)
O1 C11 1.411(3)
O1 H1 0.8400
N1 C31 1.352(3)
N1 C35 1.361(3)
C1 C6 1.417(3)
C1 C2 1.439(3)
C1 C7 1.515(3)
Cl2 C39 1.756(2)
O2 C36 1.258(2)
N2 C36 1.340(3)
N2 C37 1.426(3)
C2 C3 1.415(3)
C2 H2 0.9500
Cl3 C42 1.747(2)
C3 C4 1.438(3)
C3 H3 0.9500
C4 C5 1.427(3)
C4 C8 1.527(3)
C5 C6 1.428(3)
C5 H5 0.9500
C6 H6 0.9500
C7 H7A 0.9800
C7 H7B 0.9800
C7 H7C 0.9800
C8 C10 1.530(3)
C8 C9 1.551(3)
C8 H8 1.0000
C9 H9A 0.9800
C9 H9C 0.9800
C9 H9B 0.9800
C10 H10A 0.9800
C10 H10B 0.9800
C10 H10C 0.9800
C11 H11A 0.9800
C11 H11B 0.9800
C11 H11C 0.9800
C31 C32 1.394(3)
C31 H31 0.9500
C32 C33 1.388(3)
C32 H32 0.9500
C33 C34 1.392(3)
C33 H33 0.9500
C34 C35 1.395(3)
C34 H34 0.9500
C35 C36 1.502(3)
C37 C38 1.405(3)
C37 C42 1.410(3)
C38 C39 1.394(3)
C38 H38 0.9500
C39 C40 1.399(3)
C40 C41 1.390(3)
C40 H40 0.9500
C41 C42 1.403(3)
C41 H41 0.9500
